data_4306967
loop_
_publ_author_name
'Riya Mukherjee'
'Brenda A. Dougan'
'Fiona H. Fry'
'Scott D. Bunge'
'Christopher J. Ziegler'
'Nicola E. Brasch'

_publ_section_title
;
Structural and Spectroscopic Evidence for the Formation of Trinuclear and
Tetranuclear Vanadium(III)/Carboxylate Complexes of Acetate and Related
Derivatives in Aqueous Solution
;
_journal_name_full 'Inorganic Chemistry'
_journal_page_first 1575
_journal_page_last 1585
_journal_paper_doi 10.1021/ic0613210
_journal_volume 46
_journal_year 2007
_chemical_formula_sum 'C13 H20 Br6 F3 O20 S V3'
_chemical_formula_weight 1217.63
_chemical_name_common '[V3(m3-O)(m-OOCCH2Br)6(OH2)3][CF3SO3]H2O (4)'
_chemical_name_systematic
;

 ?

;
_space_group_IT_number 14
_symmetry_cell_setting monoclinic
_symmetry_space_group_name_Hall '-P 2yn'
_symmetry_space_group_name_H-M 'P 1 21/n 1'
_atom_sites_solution_hydrogens geom
_atom_sites_solution_primary direct
_atom_sites_solution_secondary difmap
_audit_creation_method SHELXL-97
_cell_angle_alpha 90.00
_cell_angle_beta 107.652(7)
_cell_angle_gamma 90.00
_cell_formula_units_Z 4
_cell_length_a 13.699(4)
_cell_length_b 14.218(4)
_cell_length_c 18.674(6)
_cell_measurement_reflns_used 4206
_cell_measurement_temperature 100(2)
_cell_measurement_theta_max 23.18
_cell_measurement_theta_min 2.12
_cell_volume 3465.9(18)
_computing_cell_refinement 'Bruker SMART'
_computing_data_collection 'Bruker SMART'
_computing_data_reduction 'Bruker SAINT'
_computing_molecular_graphics 'Bruker SHELXTL'
_computing_publication_material 'Bruker SHELXTL'
_computing_structure_refinement 'SHELXL-97 (Sheldrick, 1997)'
_computing_structure_solution 'SHELXS-97 (Sheldrick, 1990)'
_diffrn_ambient_temperature 100(2)
_diffrn_measured_fraction_theta_full 1.000
_diffrn_measured_fraction_theta_max 1.000
_diffrn_measurement_device_type 'CCD area detector'
_diffrn_measurement_method 'phi and omega scans'
_diffrn_radiation_monochromator graphite
_diffrn_radiation_source 'fine-focus sealed tube'
_diffrn_radiation_type MoK\a
_diffrn_radiation_wavelength 0.71073
_diffrn_reflns_av_R_equivalents 0.0657
_diffrn_reflns_av_sigmaI/netI 0.0525
_diffrn_reflns_limit_h_max 16
_diffrn_reflns_limit_h_min -16
_diffrn_reflns_limit_k_max 16
_diffrn_reflns_limit_k_min -16
_diffrn_reflns_limit_l_max 22
_diffrn_reflns_limit_l_min -22
_diffrn_reflns_number 27435
_diffrn_reflns_theta_full 25.00
_diffrn_reflns_theta_max 25.00
_diffrn_reflns_theta_min 1.63
_exptl_absorpt_coefficient_mu 7.859
_exptl_absorpt_correction_T_max 0.5070
_exptl_absorpt_correction_T_min 0.3024
_exptl_absorpt_correction_type multi-scan
_exptl_absorpt_process_details SADABS
_exptl_crystal_colour green
_exptl_crystal_density_diffrn 2.333
_exptl_crystal_density_meas ?
_exptl_crystal_density_method .
_exptl_crystal_description irregular
_exptl_crystal_F_000 2320
_exptl_crystal_size_max 0.20
_exptl_crystal_size_mid 0.15
_exptl_crystal_size_min 0.10
_refine_diff_density_max 5.610
_refine_diff_density_min -1.940
_refine_diff_density_rms 0.196
_refine_ls_extinction_method none
_refine_ls_goodness_of_fit_ref 1.602
_refine_ls_hydrogen_treatment constr
_refine_ls_matrix_type full
_refine_ls_number_parameters 425
_refine_ls_number_reflns 6110
_refine_ls_number_restraints 0
_refine_ls_restrained_S_all 1.602
_refine_ls_R_factor_all 0.1081
_refine_ls_R_factor_gt 0.0798
_refine_ls_shift/su_max 0.020
_refine_ls_shift/su_mean 0.001
_refine_ls_structure_factor_coef Fsqd
_refine_ls_weighting_details 'calc w=1/[\s^2^(Fo^2^)+(0.1000P)^2^+0.5491P] where P=(Fo^2^+2Fc^2^)/3'
_refine_ls_weighting_scheme calc
_refine_ls_wR_factor_gt 0.2252
_refine_ls_wR_factor_ref 0.2400
_reflns_number_gt 4471
_reflns_number_total 6110
_reflns_threshold_expression >2sigma(I)
_cod_data_source_file ic0613210si20060918_062623_3.cif
_cod_data_source_block rm004_0m
_cod_depositor_comments
;
The following automatic conversions were performed:
'_symmetry_cell_setting' value 'Monoclinic' changed to 'monoclinic'
according to '/home/saulius/struct/CIF-dictionaries/cif_core.dic'
dictionary named 'cif_core.dic' version 2.4.1 from
2010-06-29.

'_exptl_absorpt_correction_type' value 'MULTI-SCAN' changed
to 'multi-scan' according to
'/home/saulius/struct/CIF-dictionaries/cif_core.dic' dictionary named
'cif_core.dic' version 2.4.1 from 2010-06-29.

Automatic conversion script
Id: cif_fix_enum 1527 2010-12-29 10:47:43Z saulius 
;
_cod_original_cell_volume 3466.0(18)
_cod_database_code 4306967

loop_
_symmetry_equiv_pos_as_xyz
'x, y, z'
'-x+1/2, y+1/2, -z+1/2'
'-x, -y, -z'
'x-1/2, -y-1/2, z-1/2'

loop_
_atom_site_label
_atom_site_type_symbol
_atom_site_fract_x
_atom_site_fract_y
_atom_site_fract_z
_atom_site_U_iso_or_equiv
_atom_site_adp_type
_atom_site_occupancy
_atom_site_symmetry_multiplicity
_atom_site_calc_flag
_atom_site_refinement_flags
_atom_site_disorder_assembly
_atom_site_disorder_group
V1 V 0.85951(14) 0.25743(12) 0.22197(10) 0.017(2) Uani 1 1 d . . .
V2 V 0.70017(14) 0.41462(12) 0.11432(10) 0.016(2) Uani 1 1 d . . .
V3 V 0.93932(15) 0.40111(13) 0.10876(11) 0.021(2) Uani 1 1 d . . .
O1 O 0.7981(6) 0.3317(5) 0.2892(4) 0.023(3) Uani 1 1 d . . .
O2 O 0.6994(6) 0.4442(5) 0.2197(4) 0.021(3) Uani 1 1 d . . .
O3 O 0.7277(6) 0.1859(5) 0.1762(4) 0.023(3) Uani 1 1 d . . .
O4 O 0.6198(6) 0.2936(5) 0.1066(4) 0.024(3) Uani 1 1 d . . .
O5 O 0.7475(6) 0.5471(5) 0.1118(4) 0.022(3) Uani 1 1 d . . .
O6 O 0.9115(6) 0.5390(5) 0.1147(4) 0.022(3) Uani 1 1 d . . .
O7 O 0.6845(6) 0.3935(5) 0.0045(4) 0.023(3) Uani 1 1 d . . .
O8 O 0.8463(7) 0.3987(5) 0.0005(5) 0.027(3) Uani 1 1 d . . .
O9 O 1.0434(6) 0.4096(5) 0.2106(5) 0.025(3) Uani 1 1 d . . .
O10 O 1.0016(6) 0.3028(5) 0.2838(5) 0.029(3) Uani 1 1 d . . .
O11 O 0.9866(7) 0.2706(5) 0.0929(5) 0.029(3) Uani 1 1 d . . .
O12 O 0.9189(7) 0.1752(5) 0.1595(4) 0.026(3) Uani 1 1 d . . .
O13 O 0.8838(6) 0.1517(5) 0.3000(4) 0.021(3) Uani 1 1 d . . .
O14 O 0.5596(6) 0.4734(5) 0.0813(4) 0.021(3) Uani 1 1 d . . .
O15 O 1.0522(7) 0.4485(6) 0.0664(5) 0.030(3) Uani 1 1 d . . .
O16 O 0.8341(6) 0.3592(5) 0.1488(4) 0.016(3) Uani 1 1 d . . .
O17 O 0.2333(7) 0.3926(6) 0.0535(5) 0.036(3) Uani 1 1 d . . .
O18 O 0.3647(6) 0.2840(5) 0.0414(5) 0.025(3) Uani 1 1 d . . .
O19 O 0.4078(7) 0.4125(6) 0.1323(5) 0.038(3) Uani 1 1 d . . .
O25 O 0.5269(6) 0.6603(5) 0.0559(4) 0.023(3) Uani 1 1 d . . .
C1 C 0.7426(9) 0.4026(8) 0.2808(7) 0.020(3) Uani 1 1 d . . .
C2 C 0.7171(10) 0.4491(8) 0.3475(6) 0.026(4) Uani 1 1 d . . .
H2A H 0.6468 0.4311 0.3462 0.032 Uiso 1 1 calc R . .
H2B H 0.7188 0.5183 0.3422 0.032 Uiso 1 1 calc R . .
C3 C 1.0584(8) 0.3641(7) 0.2715(7) 0.019(3) Uani 1 1 d . . .
C4 C 1.1566(10) 0.3879(9) 0.3295(7) 0.030(4) Uani 1 1 d . . .
H4A H 1.1691 0.4562 0.3266 0.036 Uiso 1 1 calc R . .
H4B H 1.2128 0.3543 0.3172 0.036 Uiso 1 1 calc R . .
C5 C 0.8335(9) 0.5842(8) 0.1142(6) 0.020(3) Uani 1 1 d . . .
C6 C 0.8350(10) 0.6884(8) 0.1201(7) 0.028(4) Uani 1 1 d . . .
H6A H 0.8368 0.7057 0.1718 0.034 Uiso 1 1 calc R . .
H6B H 0.7703 0.7131 0.0855 0.034 Uiso 1 1 calc R . .
C7 C 0.9672(10) 0.1917(9) 0.1138(7) 0.029(4) Uani 1 1 d . . .
C8 C 1.0009(14) 0.1064(10) 0.0746(10) 0.053(5) Uani 1 1 d . . .
H8A H 1.0508 0.1276 0.0492 0.064 Uiso 1 1 calc R . .
H8B H 0.9406 0.0802 0.0360 0.064 Uiso 1 1 calc R . .
C9 C 0.7519(11) 0.3946(7) -0.0295(6) 0.027(4) Uani 1 1 d . . .
C10 C 0.7024(10) 0.3860(9) -0.1149(6) 0.028(4) Uani 1 1 d . . .
H10A H 0.6650 0.4449 -0.1341 0.034 Uiso 1 1 calc R . .
H10B H 0.6520 0.3340 -0.1254 0.034 Uiso 1 1 calc R . .
C11 C 0.6423(9) 0.2115(8) 0.1333(6) 0.022(4) Uani 1 1 d . . .
C12 C 0.5604(9) 0.1381(7) 0.1068(7) 0.022(4) Uani 1 1 d . . .
H12A H 0.5762 0.0982 0.0683 0.026 Uiso 1 1 calc R . .
H12B H 0.4937 0.1692 0.0833 0.026 Uiso 1 1 calc R . .
C13 C 0.3056(12) 0.2738(11) 0.1609(9) 0.044(5) Uani 1 1 d . . .
Br1 Br 0.55078(10) 0.05978(9) 0.18975(8) 0.033(2) Uani 1 1 d . . .
Br2 Br 1.06278(15) 0.00952(11) 0.14729(14) 0.073(3) Uani 1 1 d . . .
Br3 Br 0.80189(13) 0.36269(12) -0.16762(9) 0.050(3) Uani 1 1 d . . .
Br4 Br 0.94748(12) 0.74926(10) 0.09767(11) 0.053(3) Uani 1 1 d . . .
Br5 Br 0.81206(13) 0.41279(9) 0.44377(7) 0.041(3) Uani 1 1 d . . .
Br6 Br 1.16294(13) 0.35741(11) 0.43231(8) 0.048(3) Uani 1 1 d . . .
F1 F 0.3870(8) 0.2320(7) 0.2010(5) 0.069(4) Uani 1 1 d . . .
F2 F 0.2673(9) 0.3252(7) 0.2054(6) 0.076(4) Uani 1 1 d . . .
F3 F 0.2369(9) 0.2078(7) 0.1296(7) 0.082(4) Uani 1 1 d . . .
S1 S 0.3296(2) 0.3482(2) 0.08851(17) 0.024(3) Uani 1 1 d . . .
H50 H 0.506(15) 0.730(14) 0.022(11) 0.09(6) Uiso 1 1 d . . .
H51 H 0.559(8) 0.678(7) 0.023(6) 0.00(2) Uiso 1 1 d . . .

loop_
_atom_site_aniso_label
_atom_site_aniso_U_11
_atom_site_aniso_U_22
_atom_site_aniso_U_33
_atom_site_aniso_U_23
_atom_site_aniso_U_13
_atom_site_aniso_U_12
V1 0.017(3) 0.015(3) 0.018(3) 0.0036(7) 0.0047(11) 0.0000(7)
V2 0.019(3) 0.012(3) 0.015(3) 0.0002(7) 0.0037(11) 0.0012(7)
V3 0.022(3) 0.018(3) 0.026(3) 0.0067(8) 0.0131(12) 0.0043(8)
O1 0.033(5) 0.017(5) 0.024(5) 0.003(3) 0.016(4) 0.001(4)
O2 0.019(5) 0.032(5) 0.011(5) 0.004(3) 0.001(3) 0.005(3)
O3 0.021(5) 0.014(4) 0.028(5) 0.006(3) 0.000(4) 0.001(3)
O4 0.017(5) 0.015(4) 0.032(5) 0.005(3) -0.003(4) 0.002(3)
O5 0.020(5) 0.015(4) 0.031(5) -0.001(3) 0.007(4) 0.003(3)
O6 0.027(5) 0.008(4) 0.035(5) 0.005(3) 0.016(4) 0.005(3)
O7 0.024(5) 0.027(5) 0.015(5) 0.002(3) 0.001(4) 0.006(3)
O8 0.036(6) 0.026(5) 0.023(5) 0.005(3) 0.015(4) 0.004(4)
O9 0.022(5) 0.020(5) 0.036(6) 0.008(4) 0.014(4) 0.000(3)
O10 0.027(5) 0.024(5) 0.032(5) 0.008(4) 0.004(4) -0.006(4)
O11 0.037(6) 0.019(5) 0.038(6) 0.007(4) 0.024(4) 0.011(4)
O12 0.038(6) 0.014(4) 0.028(5) 0.006(3) 0.014(4) 0.006(4)
O13 0.024(5) 0.014(4) 0.024(5) 0.006(3) 0.003(4) 0.001(3)
O14 0.022(5) 0.016(4) 0.019(5) -0.002(3) -0.004(3) 0.003(3)
O15 0.028(6) 0.026(5) 0.043(6) 0.013(4) 0.021(4) 0.009(4)
O16 0.021(5) 0.010(4) 0.021(5) 0.001(3) 0.010(3) 0.000(3)
O17 0.028(6) 0.045(6) 0.038(6) 0.012(4) 0.014(4) 0.014(4)
O18 0.027(5) 0.023(5) 0.028(5) 0.002(3) 0.014(4) 0.005(4)
O19 0.035(6) 0.038(6) 0.042(6) -0.011(4) 0.015(5) 0.002(4)
O25 0.031(6) 0.023(5) 0.016(5) 0.000(3) 0.009(4) 0.002(4)
C1 0.019(7) 0.020(6) 0.025(7) -0.006(5) 0.013(5) -0.009(5)
C2 0.040(8) 0.017(6) 0.020(7) 0.004(5) 0.005(6) 0.005(5)
C3 0.020(7) 0.009(5) 0.031(7) -0.004(5) 0.012(5) -0.001(4)
C4 0.026(8) 0.032(7) 0.031(8) 0.008(5) 0.009(6) -0.004(5)
C5 0.028(7) 0.021(6) 0.015(6) -0.003(4) 0.011(5) 0.000(5)
C6 0.026(7) 0.019(6) 0.035(7) 0.007(5) 0.002(6) 0.002(5)
C7 0.029(8) 0.028(7) 0.031(7) 0.004(5) 0.009(6) 0.006(5)
C8 0.081(13) 0.027(8) 0.071(12) 0.017(7) 0.051(10) 0.029(8)
C9 0.051(10) 0.012(6) 0.015(6) 0.001(4) 0.009(6) 0.004(5)
C10 0.032(8) 0.036(7) 0.015(6) -0.007(5) 0.005(5) -0.002(6)
C11 0.030(8) 0.018(6) 0.019(6) -0.005(5) 0.009(5) -0.003(5)
C12 0.015(7) 0.014(6) 0.030(7) 0.006(5) -0.001(5) -0.004(4)
C13 0.049(10) 0.048(9) 0.049(9) 0.029(7) 0.037(8) 0.016(8)
Br1 0.028(3) 0.026(3) 0.043(3) 0.0104(5) 0.0078(9) -0.0048(5)
Br2 0.062(3) 0.032(3) 0.139(3) 0.0261(10) 0.0518(15) 0.0214(8)
Br3 0.052(3) 0.070(3) 0.037(3) -0.0150(7) 0.0252(11) -0.0018(8)
Br4 0.040(3) 0.030(3) 0.095(3) 0.0118(8) 0.0301(12) -0.0027(6)
Br5 0.071(3) 0.026(3) 0.019(3) -0.0011(5) 0.0055(10) -0.0039(6)
Br6 0.061(3) 0.053(3) 0.030(3) -0.0147(6) 0.0136(10) -0.0164(8)
F1 0.080(8) 0.082(7) 0.058(7) 0.045(5) 0.039(6) 0.049(6)
F2 0.114(9) 0.075(7) 0.071(7) 0.039(5) 0.076(7) 0.045(6)
F3 0.086(9) 0.061(7) 0.105(10) 0.036(6) 0.041(7) -0.014(6)
S1 0.027(3) 0.023(3) 0.027(3) 0.0084(12) 0.0137(15) 0.0068(12)

loop_
_atom_type_symbol
_atom_type_description
_atom_type_scat_dispersion_real
_atom_type_scat_dispersion_imag
_atom_type_scat_source
C C 0.0033 0.0016 'International Tables Vol C Tables 4.2.6.8 and 6.1.1.4'
H H 0.0000 0.0000 'International Tables Vol C Tables 4.2.6.8 and 6.1.1.4'
O O 0.0106 0.0060 'International Tables Vol C Tables 4.2.6.8 and 6.1.1.4'
F F 0.0171 0.0103 'International Tables Vol C Tables 4.2.6.8 and 6.1.1.4'
S S 0.1246 0.1234 'International Tables Vol C Tables 4.2.6.8 and 6.1.1.4'
V V 0.3005 0.5294 'International Tables Vol C Tables 4.2.6.8 and 6.1.1.4'
Br Br -0.2901 2.4595 'International Tables Vol C Tables 4.2.6.8 and 6.1.1.4'

loop_
_geom_angle_atom_site_label_1
_geom_angle_atom_site_label_2
_geom_angle_atom_site_label_3
_geom_angle
_geom_angle_site_symmetry_1
_geom_angle_site_symmetry_3
_geom_angle_publ_flag
O16 V1 O12 92.5(3) . . ?
O16 V1 O1 91.6(3) . . ?
O12 V1 O1 175.7(3) . . ?
O16 V1 O3 97.5(3) . . ?
O12 V1 O3 85.9(3) . . ?
O1 V1 O3 92.2(3) . . ?
O16 V1 O10 95.7(3) . . ?
O12 V1 O10 91.6(4) . . ?
O1 V1 O10 89.3(4) . . ?
O3 V1 O10 166.7(3) . . ?
O16 V1 O13 178.7(3) . . ?
O12 V1 O13 88.7(3) . . ?
O1 V1 O13 87.1(3) . . ?
O3 V1 O13 82.1(3) . . ?
O10 V1 O13 84.7(3) . . ?
O16 V2 O5 96.4(3) . . ?
O16 V2 O2 92.6(3) . . ?
O5 V2 O2 85.7(3) . . ?
O16 V2 O14 178.3(3) . . ?
O5 V2 O14 83.6(3) . . ?
O2 V2 O14 85.7(3) . . ?
O16 V2 O7 94.4(3) . . ?
O5 V2 O7 93.0(3) . . ?
O2 V2 O7 173.0(3) . . ?
O14 V2 O7 87.3(3) . . ?
O16 V2 O4 96.8(3) . . ?
O5 V2 O4 166.7(3) . . ?
O2 V2 O4 94.7(3) . . ?
O14 V2 O4 83.2(3) . . ?
O7 V2 O4 85.0(3) . . ?
O16 V3 O9 92.9(3) . . ?
O16 V3 O6 96.0(3) . . ?
O9 V3 O6 88.9(3) . . ?
O16 V3 O11 94.9(3) . . ?
O9 V3 O11 91.5(4) . . ?
O6 V3 O11 169.1(3) . . ?
O16 V3 O8 93.7(3) . . ?
O9 V3 O8 173.4(3) . . ?
O6 V3 O8 89.9(3) . . ?
O11 V3 O8 88.3(3) . . ?
O16 V3 O15 179.0(3) . . ?
O9 V3 O15 86.8(3) . . ?
O6 V3 O15 83.0(3) . . ?
O11 V3 O15 86.1(3) . . ?
O8 V3 O15 86.6(4) . . ?
C1 O1 V1 134.6(7) . . ?
C1 O2 V2 130.2(7) . . ?
C11 O3 V1 131.6(7) . . ?
C11 O4 V2 133.7(7) . . ?
C5 O5 V2 133.6(7) . . ?
C5 O6 V3 132.9(7) . . ?
C9 O7 V2 129.6(8) . . ?
C9 O8 V3 134.4(8) . . ?
C3 O9 V3 134.0(7) . . ?
C3 O10 V1 131.5(8) . . ?
C7 O11 V3 132.5(8) . . ?
C7 O12 V1 133.1(8) . . ?
V3 O16 V2 119.9(4) . . ?
V3 O16 V1 120.7(4) . . ?
V2 O16 V1 119.3(4) . . ?
H50 O25 H51 58(10) . . ?
O1 C1 O2 126.5(10) . . ?
O1 C1 C2 121.6(10) . . ?
O2 C1 C2 111.8(10) . . ?
C1 C2 Br5 112.5(8) . . ?
C1 C2 H2A 109.1 . . ?
Br5 C2 H2A 109.1 . . ?
C1 C2 H2B 109.1 . . ?
Br5 C2 H2B 109.1 . . ?
H2A C2 H2B 107.8 . . ?
O10 C3 O9 125.8(11) . . ?
O10 C3 C4 120.4(11) . . ?
O9 C3 C4 113.7(10) . . ?
C3 C4 Br6 115.4(8) . . ?
C3 C4 H4A 108.4 . . ?
Br6 C4 H4A 108.4 . . ?
C3 C4 H4B 108.4 . . ?
Br6 C4 H4B 108.4 . . ?
H4A C4 H4B 107.5 . . ?
O6 C5 O5 124.5(10) . . ?
O6 C5 C6 121.5(11) . . ?
O5 C5 C6 113.9(10) . . ?
C5 C6 Br4 115.3(9) . . ?
C5 C6 H6A 108.5 . . ?
Br4 C6 H6A 108.4 . . ?
C5 C6 H6B 108.4 . . ?
Br4 C6 H6B 108.5 . . ?
H6A C6 H6B 107.5 . . ?
O11 C7 O12 126.3(11) . . ?
O11 C7 C8 115.7(11) . . ?
O12 C7 C8 117.9(11) . . ?
C7 C8 Br2 110.7(10) . . ?
C7 C8 H8A 109.5 . . ?
Br2 C8 H8A 109.5 . . ?
C7 C8 H8B 109.5 . . ?
Br2 C8 H8B 109.5 . . ?
H8A C8 H8B 108.1 . . ?
O8 C9 O7 126.1(11) . . ?
O8 C9 C10 122.8(12) . . ?
O7 C9 C10 111.1(11) . . ?
C9 C10 Br3 112.6(9) . . ?
C9 C10 H10A 109.1 . . ?
Br3 C10 H10A 109.1 . . ?
C9 C10 H10B 109.1 . . ?
Br3 C10 H10B 109.1 . . ?
H10A C10 H10B 107.8 . . ?
O3 C11 O4 125.9(10) . . ?
O3 C11 C12 117.9(10) . . ?
O4 C11 C12 116.2(10) . . ?
C11 C12 Br1 111.1(8) . . ?
C11 C12 H12A 109.4 . . ?
Br1 C12 H12A 109.4 . . ?
C11 C12 H12B 109.4 . . ?
Br1 C12 H12B 109.4 . . ?
H12A C12 H12B 108.0 . . ?
F1 C13 F2 109.1(14) . . ?
F1 C13 F3 107.6(13) . . ?
F2 C13 F3 107.5(13) . . ?
F1 C13 S1 112.4(10) . . ?
F2 C13 S1 109.8(10) . . ?
F3 C13 S1 110.2(11) . . ?
O17 S1 O18 115.5(5) . . ?
O17 S1 O19 113.5(6) . . ?
O18 S1 O19 114.5(5) . . ?
O17 S1 C13 104.3(6) . . ?
O18 S1 C13 104.6(6) . . ?
O19 S1 C13 102.4(7) . . ?

loop_
_geom_bond_atom_site_label_1
_geom_bond_atom_site_label_2
_geom_bond_distance
_geom_bond_site_symmetry_2
_geom_bond_publ_flag
V1 O16 1.948(7) . ?
V1 O12 1.991(8) . ?
V1 O1 2.010(8) . ?
V1 O3 2.022(8) . ?
V1 O10 2.043(8) . ?
V1 O13 2.048(7) . ?
V2 O16 1.919(8) . ?
V2 O5 1.997(8) . ?
V2 O2 2.014(8) . ?
V2 O14 2.016(8) . ?
V2 O7 2.018(8) . ?
V2 O4 2.024(8) . ?
V3 O16 1.910(7) . ?
V3 O9 2.004(9) . ?
V3 O6 2.007(7) . ?
V3 O11 2.017(8) . ?
V3 O8 2.036(9) . ?
V3 O15 2.052(9) . ?
O1 C1 1.243(13) . ?
O2 C1 1.262(14) . ?
O3 C11 1.255(14) . ?
O4 C11 1.270(13) . ?
O5 C5 1.280(14) . ?
O6 C5 1.244(14) . ?
O7 C9 1.270(15) . ?
O8 C9 1.246(15) . ?
O9 C3 1.269(14) . ?
O10 C3 1.236(13) . ?
O11 C7 1.242(14) . ?
O12 C7 1.251(15) . ?
O17 S1 1.430(9) . ?
O18 S1 1.447(8) . ?
O19 S1 1.456(10) . ?
O25 H50 1.2(2) . ?
O25 H51 0.89(11) . ?
C1 C2 1.540(16) . ?
C2 Br5 1.942(12) . ?
C2 H2A 0.9900 . ?
C2 H2B 0.9900 . ?
C3 C4 1.487(17) . ?
C4 Br6 1.944(12) . ?
C4 H4A 0.9900 . ?
C4 H4B 0.9900 . ?
C5 C6 1.484(15) . ?
C6 Br4 1.921(13) . ?
C6 H6A 0.9900 . ?
C6 H6B 0.9900 . ?
C7 C8 1.558(18) . ?
C8 Br2 1.939(14) . ?
C8 H8A 0.9900 . ?
C8 H8B 0.9900 . ?
C9 C10 1.536(16) . ?
C10 Br3 1.937(13) . ?
C10 H10A 0.9900 . ?
C10 H10B 0.9900 . ?
C11 C12 1.502(15) . ?
C12 Br1 1.945(11) . ?
C12 H12A 0.9900 . ?
C12 H12B 0.9900 . ?
C13 F1 1.285(17) . ?
C13 F2 1.330(17) . ?
C13 F3 1.332(19) . ?
C13 S1 1.822(13) . ?
